data_4503503
loop_
_publ_author_name
'Takao, Koichiro'
'Noda, Kyoko'
'Morita, Yasuji'
'Nishimura, Kenji'
'Ikeda, Yasuhisa'

_publ_section_title
;
 Molecular and Crystal Structures of Uranyl Nitrate Complexes
 withN-Alkylated 2-Pyrrolidone Derivatives: Design and Optimization of
 Promising Precipitant for Uranyl Ion
;
_journal_issue 7
_journal_name_full 'Crystal Growth &amp; Design'
_journal_page_first 2364
_journal_paper_doi 10.1021/cg7012254
_journal_volume 8
_journal_year 2008
_chemical_formula_moiety 'C14 H26 N4 O10 U '
_chemical_formula_sum 'C14 H26 N4 O10 U'
_chemical_formula_weight 648.42
_chemical_name_systematic
; 
 ? 
;
_space_group_IT_number 2
_symmetry_cell_setting triclinic
_symmetry_Int_Tables_number 2
_symmetry_space_group_name_Hall '-P 1'
_symmetry_space_group_name_H-M 'P -1'
_atom_sites_solution_hydrogens geom
_atom_sites_solution_primary direct
_atom_sites_solution_secondary difmap
_audit_creation_method SHELXL-97
_cell_angle_alpha 89.64(3)
_cell_angle_beta 83.90(3)
_cell_angle_gamma 77.43(3)
_cell_formula_units_Z 2
_cell_length_a 6.934(2)
_cell_length_b 9.000(3)
_cell_length_c 17.630(8)
_cell_measurement_reflns_used 10174
_cell_measurement_temperature 173(2)
_cell_measurement_theta_max 27.6
_cell_measurement_theta_min 3.0
_cell_volume 1067.6(7)
_computing_cell_refinement PROCESS-AUTO
_computing_data_collection PROCESS-AUTO
_computing_data_reduction CrystalStructure
_computing_structure_refinement 'SHELXL-97 (Sheldrick, 1997)'
_computing_structure_solution SIR92
_diffrn_ambient_temperature 173(2)
_diffrn_detector_area_resol_mean 10.00
_diffrn_measured_fraction_theta_full 0.997
_diffrn_measured_fraction_theta_max 0.997
_diffrn_measurement_device_type 'Rigaku RAXIS-RAPID'
_diffrn_measurement_method \w
_diffrn_radiation_monochromator graphite
_diffrn_radiation_source 'fine-focus sealed tube'
_diffrn_radiation_type MoK\a
_diffrn_radiation_wavelength 0.71075
_diffrn_reflns_av_R_equivalents 0.0522
_diffrn_reflns_av_sigmaI/netI 0.0443
_diffrn_reflns_limit_h_max 8
_diffrn_reflns_limit_h_min -8
_diffrn_reflns_limit_k_max 11
_diffrn_reflns_limit_k_min -11
_diffrn_reflns_limit_l_max 22
_diffrn_reflns_limit_l_min -22
_diffrn_reflns_number 10341
_diffrn_reflns_theta_full 27.48
_diffrn_reflns_theta_max 27.48
_diffrn_reflns_theta_min 3.03
_exptl_absorpt_coefficient_mu 7.659
_exptl_absorpt_correction_T_max 0.2072
_exptl_absorpt_correction_T_min 0.1202
_exptl_absorpt_correction_type numerical
_exptl_absorpt_process_details
;
    Higashi, T. (1999). Program for Absorption Correction.
    Rigaku Corporation, Tokyo, Japan.
;
_exptl_crystal_colour yellow
_exptl_crystal_density_diffrn 2.017
_exptl_crystal_density_method 'not measured'
_exptl_crystal_description block
_exptl_crystal_F_000 620
_exptl_crystal_size_max 0.48
_exptl_crystal_size_mid 0.43
_exptl_crystal_size_min 0.30
_refine_diff_density_max 3.177
_refine_diff_density_min -2.073
_refine_diff_density_rms 0.193
_refine_ls_extinction_coef 0.0052(6)
_refine_ls_extinction_expression Fc^*^=kFc[1+0.001xFc^2^\l^3^/sin(2\q)]^-1/4^
_refine_ls_extinction_method SHELXL
_refine_ls_goodness_of_fit_ref 1.037
_refine_ls_hydrogen_treatment constr
_refine_ls_matrix_type full
_refine_ls_number_parameters 268
_refine_ls_number_reflns 4872
_refine_ls_number_restraints 0
_refine_ls_restrained_S_all 1.037
_refine_ls_R_factor_all 0.0580
_refine_ls_R_factor_gt 0.0430
_refine_ls_shift/su_max 0.001
_refine_ls_shift/su_mean 0.000
_refine_ls_structure_factor_coef Fsqd
_refine_ls_weighting_details 'calc w=1/[\s^2^(Fo^2^)+(0.0590P)^2^+6.8036P] where P=(Fo^2^+2Fc^2^)/3'
_refine_ls_weighting_scheme calc
_refine_ls_wR_factor_gt 0.1107
_refine_ls_wR_factor_ref 0.1194
_reflns_number_gt 3572
_reflns_number_total 4872
_reflns_threshold_expression >2sigma(I)
_cod_data_source_file cg7012254-file005.cif
_cod_data_source_block UO2(NO3)2(L3a)2_(R=nPro)_173K
_cod_original_cell_volume 1067.5(7)
_cod_original_sg_symbol_H-M 'P -1       '
_cod_database_code 4503503

loop_
_symmetry_equiv_pos_as_xyz
'x, y, z'
'-x, -y, -z'

loop_
_atom_site_label
_atom_site_type_symbol
_atom_site_fract_x
_atom_site_fract_y
_atom_site_fract_z
_atom_site_U_iso_or_equiv
_atom_site_adp_type
_atom_site_occupancy
_atom_site_symmetry_multiplicity
_atom_site_calc_flag
_atom_site_refinement_flags
U1 U 1.0000 0.0000 0.0000 0.02534(14) Uani 1 2 d S
U2 U 0.0000 0.5000 0.5000 0.02529(14) Uani 1 2 d S
O1 O 1.1697(8) 0.1016(6) 0.0289(3) 0.0331(11) Uani 1 1 d .
O2 O 0.8533(8) 0.2220(6) -0.0654(3) 0.0336(12) Uani 1 1 d .
O3 O 0.7113(8) 0.1721(6) 0.0746(3) 0.0371(13) Uani 1 1 d .
O4 O 0.8603(9) -0.0123(6) 0.1381(3) 0.0373(12) Uani 1 1 d .
O5 O 0.5988(10) 0.1452(8) 0.1923(4) 0.0551(17) Uani 1 1 d .
O6 O 0.1829(8) 0.6003(6) 0.4661(3) 0.0341(12) Uani 1 1 d .
O7 O 0.1788(8) 0.2721(6) 0.4336(3) 0.0361(12) Uani 1 1 d .
O8 O -0.0798(9) 0.4735(7) 0.3653(3) 0.0407(13) Uani 1 1 d .
O9 O -0.2588(9) 0.6656(7) 0.4280(3) 0.0394(13) Uani 1 1 d .
O10 O -0.3105(11) 0.6259(8) 0.3116(4) 0.0563(18) Uani 1 1 d .
N1 N 0.6215(9) 0.4152(7) -0.1055(4) 0.0302(13) Uani 1 1 d .
N2 N 0.7187(10) 0.1048(8) 0.1378(4) 0.0361(14) Uani 1 1 d .
N3 N 0.4305(9) 0.0722(7) 0.3963(3) 0.0294(13) Uani 1 1 d .
N4 N -0.2181(10) 0.5899(8) 0.3661(4) 0.0341(14) Uani 1 1 d .
C1 C 0.6829(11) 0.2737(8) -0.0867(4) 0.0271(14) Uani 1 1 d .
C2 C 0.5277(11) 0.1854(9) -0.0944(5) 0.0344(16) Uani 1 1 d .
H2A H 0.4838 0.1461 -0.0444 0.041 Uiso 1 1 calc R
H2B H 0.5783 0.0986 -0.1305 0.041 Uiso 1 1 calc R
C3 C 0.3572(14) 0.3000(11) -0.1248(6) 0.049(2) Uani 1 1 d .
H3A H 0.2334 0.3089 -0.0899 0.059 Uiso 1 1 calc R
H3B H 0.3334 0.2673 -0.1758 0.059 Uiso 1 1 calc R
C4 C 0.4203(13) 0.4500(10) -0.1294(6) 0.043(2) Uani 1 1 d .
H4A H 0.4215 0.4886 -0.1821 0.052 Uiso 1 1 calc R
H4B H 0.3299 0.5270 -0.0948 0.052 Uiso 1 1 calc R
C5 C 0.7408(12) 0.5330(8) -0.1069(4) 0.0312(16) Uani 1 1 d .
H5A H 0.8447 0.5039 -0.0719 0.037 Uiso 1 1 calc R
H5B H 0.6537 0.6308 -0.0882 0.037 Uiso 1 1 calc R
C6 C 0.8397(13) 0.5549(9) -0.1865(5) 0.0389(18) Uani 1 1 d .
H6A H 0.9373 0.4603 -0.2033 0.047 Uiso 1 1 calc R
H6B H 0.7377 0.5743 -0.2228 0.047 Uiso 1 1 calc R
C7 C 0.9440(14) 0.6859(10) -0.1880(5) 0.0425(19) Uani 1 1 d .
H7A H 0.8464 0.7807 -0.1743 0.064 Uiso 1 1 calc R
H7B H 1.0102 0.6941 -0.2393 0.064 Uiso 1 1 calc R
H7C H 1.0430 0.6681 -0.1513 0.064 Uiso 1 1 calc R
C8 C 0.3597(11) 0.2171(8) 0.4139(4) 0.0281(14) Uani 1 1 d .
C9 C 0.5267(12) 0.3020(10) 0.4083(5) 0.0400(18) Uani 1 1 d .
H9A H 0.5397 0.3448 0.4586 0.048 Uiso 1 1 calc R
H9B H 0.5034 0.3859 0.3715 0.048 Uiso 1 1 calc R
C10 C 0.7102(13) 0.1824(10) 0.3809(7) 0.052(2) Uani 1 1 d .
H10A H 0.7685 0.2094 0.3303 0.063 Uiso 1 1 calc R
H10B H 0.8113 0.1746 0.4172 0.063 Uiso 1 1 calc R
C11 C 0.6459(12) 0.0327(9) 0.3755(5) 0.0374(18) Uani 1 1 d .
H11A H 0.6785 -0.0107 0.3231 0.045 Uiso 1 1 calc R
H11B H 0.7116 -0.0419 0.4114 0.045 Uiso 1 1 calc R
C12 C 0.3068(12) -0.0392(9) 0.3909(4) 0.0322(16) Uani 1 1 d .
H12A H 0.1817 -0.0071 0.4251 0.039 Uiso 1 1 calc R
H12B H 0.3776 -0.1394 0.4079 0.039 Uiso 1 1 calc R
C13 C 0.2586(14) -0.0541(10) 0.3099(5) 0.0418(19) Uani 1 1 d .
H13A H 0.3832 -0.0726 0.2749 0.050 Uiso 1 1 calc R
H13B H 0.1730 0.0426 0.2952 0.050 Uiso 1 1 calc R
C14 C 0.1518(13) -0.1849(10) 0.3011(5) 0.0418(19) Uani 1 1 d .
H14A H 0.2418 -0.2821 0.3099 0.063 Uiso 1 1 calc R
H14B H 0.1119 -0.1851 0.2494 0.063 Uiso 1 1 calc R
H14C H 0.0336 -0.1708 0.3383 0.063 Uiso 1 1 calc R

loop_
_atom_site_aniso_label
_atom_site_aniso_U_11
_atom_site_aniso_U_22
_atom_site_aniso_U_33
_atom_site_aniso_U_23
_atom_site_aniso_U_13
_atom_site_aniso_U_12
U1 0.0247(2) 0.0212(2) 0.0304(2) 0.00527(13) -0.00408(14) -0.00533(13)
U2 0.0272(2) 0.0205(2) 0.0287(2) -0.00038(13) -0.00604(14) -0.00467(14)
O1 0.030(3) 0.033(3) 0.035(3) 0.004(2) -0.003(2) -0.004(2)
O2 0.030(3) 0.026(3) 0.044(3) 0.011(2) -0.003(2) -0.006(2)
O3 0.036(3) 0.027(3) 0.044(3) 0.005(2) -0.001(2) 0.000(2)
O4 0.043(3) 0.030(3) 0.038(3) 0.007(2) -0.001(2) -0.008(2)
O5 0.053(4) 0.058(4) 0.045(4) -0.003(3) 0.014(3) -0.003(3)
O6 0.041(3) 0.027(3) 0.035(3) -0.001(2) -0.008(2) -0.006(2)
O7 0.029(3) 0.034(3) 0.045(3) -0.012(2) -0.005(2) -0.006(2)
O8 0.047(3) 0.038(3) 0.036(3) 0.000(2) -0.008(2) -0.006(3)
O9 0.044(3) 0.038(3) 0.033(3) 0.000(2) -0.012(2) 0.004(3)
O10 0.060(4) 0.069(5) 0.041(4) 0.011(3) -0.024(3) -0.009(4)
N1 0.030(3) 0.023(3) 0.037(3) 0.009(2) -0.003(3) -0.005(2)
N2 0.039(4) 0.031(3) 0.038(4) 0.002(3) -0.003(3) -0.008(3)
N3 0.028(3) 0.025(3) 0.033(3) 0.000(2) -0.002(2) -0.004(2)
N4 0.031(3) 0.036(4) 0.039(4) 0.008(3) -0.014(3) -0.011(3)
C1 0.028(4) 0.025(3) 0.027(3) 0.005(3) 0.001(3) -0.005(3)
C2 0.029(4) 0.033(4) 0.045(4) 0.008(3) -0.005(3) -0.015(3)
C3 0.039(5) 0.047(5) 0.070(6) 0.023(4) -0.025(4) -0.020(4)
C4 0.033(4) 0.034(4) 0.068(6) 0.012(4) -0.022(4) -0.010(3)
C5 0.036(4) 0.020(3) 0.037(4) 0.005(3) -0.007(3) -0.003(3)
C6 0.044(5) 0.033(4) 0.041(4) 0.000(3) 0.000(4) -0.015(3)
C7 0.048(5) 0.039(5) 0.042(5) 0.000(3) 0.002(4) -0.017(4)
C8 0.031(4) 0.025(3) 0.028(3) 0.000(3) -0.005(3) -0.003(3)
C9 0.027(4) 0.036(4) 0.056(5) -0.001(4) -0.002(3) -0.007(3)
C10 0.036(5) 0.035(5) 0.083(7) -0.016(4) 0.014(4) -0.011(4)
C11 0.029(4) 0.029(4) 0.050(5) 0.000(3) 0.002(3) 0.001(3)
C12 0.031(4) 0.027(4) 0.036(4) 0.002(3) -0.001(3) -0.003(3)
C13 0.053(5) 0.039(5) 0.036(4) 0.007(3) -0.006(4) -0.015(4)
C14 0.042(5) 0.037(4) 0.049(5) 0.000(4) -0.007(4) -0.014(4)

loop_
_atom_type_symbol
_atom_type_description
_atom_type_scat_dispersion_real
_atom_type_scat_dispersion_imag
_atom_type_scat_source
C C 0.0033 0.0016 'International Tables Vol C Tables 4.2.6.8 and 6.1.1.4'
H H 0.0000 0.0000 'International Tables Vol C Tables 4.2.6.8 and 6.1.1.4'
N N 0.0061 0.0033 'International Tables Vol C Tables 4.2.6.8 and 6.1.1.4'
O O 0.0106 0.0060 'International Tables Vol C Tables 4.2.6.8 and 6.1.1.4'
U U -9.6767 9.6646 'International Tables Vol C Tables 4.2.6.8 and 6.1.1.4'

loop_
_geom_angle_atom_site_label_1
_geom_angle_atom_site_label_2
_geom_angle_atom_site_label_3
_geom_angle
_geom_angle_site_symmetry_1
_geom_angle_site_symmetry_3
O1 U1 O1 180.0 2_755 .
O1 U1 O2 92.1(2) 2_755 .
O1 U1 O2 87.9(2) . .
O1 U1 O2 87.9(2) 2_755 2_755
O1 U1 O2 92.1(2) . 2_755
O2 U1 O2 180.0 . 2_755
O1 U1 O3 92.6(2) 2_755 2_755
O1 U1 O3 87.4(2) . 2_755
O2 U1 O3 114.87(18) . 2_755
O2 U1 O3 65.13(18) 2_755 2_755
O1 U1 O3 87.4(2) 2_755 .
O1 U1 O3 92.6(2) . .
O2 U1 O3 65.13(18) . .
O2 U1 O3 114.87(18) 2_755 .
O3 U1 O3 180.0 2_755 .
O1 U1 O4 90.6(2) 2_755 .
O1 U1 O4 89.4(2) . .
O2 U1 O4 114.97(18) . .
O2 U1 O4 65.03(18) 2_755 .
O3 U1 O4 129.88(18) 2_755 .
O3 U1 O4 50.12(18) . .
O1 U1 O4 89.4(2) 2_755 2_755
O1 U1 O4 90.6(2) . 2_755
O2 U1 O4 65.03(18) . 2_755
O2 U1 O4 114.97(18) 2_755 2_755
O3 U1 O4 50.12(18) 2_755 2_755
O3 U1 O4 129.88(18) . 2_755
O4 U1 O4 180.0 . 2_755
O1 U1 N2 91.4(2) 2_755 2_755
O1 U1 N2 88.6(2) . 2_755
O2 U1 N2 90.09(19) . 2_755
O2 U1 N2 89.91(19) 2_755 2_755
O3 U1 N2 24.90(17) 2_755 2_755
O3 U1 N2 155.10(17) . 2_755
O4 U1 N2 154.77(18) . 2_755
O4 U1 N2 25.23(18) 2_755 2_755
O1 U1 N2 88.6(2) 2_755 .
O1 U1 N2 91.4(2) . .
O2 U1 N2 89.91(19) . .
O2 U1 N2 90.09(19) 2_755 .
O3 U1 N2 155.10(17) 2_755 .
O3 U1 N2 24.89(17) . .
O4 U1 N2 25.23(18) . .
O4 U1 N2 154.77(18) 2_755 .
N2 U1 N2 180.0 2_755 .
O6 U2 O6 179.999(1) . 2_566
O6 U2 O7 88.1(2) . 2_566
O6 U2 O7 91.9(2) 2_566 2_566
O6 U2 O7 91.9(2) . .
O6 U2 O7 88.1(2) 2_566 .
O7 U2 O7 180.00(18) 2_566 .
O6 U2 O8 90.4(2) . 2_566
O6 U2 O8 89.6(2) 2_566 2_566
O7 U2 O8 64.94(19) 2_566 2_566
O7 U2 O8 115.06(19) . 2_566
O6 U2 O8 89.6(2) . .
O6 U2 O8 90.4(2) 2_566 .
O7 U2 O8 115.06(19) 2_566 .
O7 U2 O8 64.94(19) . .
O8 U2 O8 180.000(1) 2_566 .
O6 U2 O9 87.6(2) . 2_566
O6 U2 O9 92.4(2) 2_566 2_566
O7 U2 O9 114.82(19) 2_566 2_566
O7 U2 O9 65.18(19) . 2_566
O8 U2 O9 50.10(19) 2_566 2_566
O8 U2 O9 129.90(19) . 2_566
O6 U2 O9 92.4(2) . .
O6 U2 O9 87.6(2) 2_566 .
O7 U2 O9 65.18(19) 2_566 .
O7 U2 O9 114.82(19) . .
O8 U2 O9 129.90(19) 2_566 .
O8 U2 O9 50.10(19) . .
O9 U2 O9 179.999(1) 2_566 .
O6 U2 N4 89.0(2) . 2_566
O6 U2 N4 91.0(2) 2_566 2_566
O7 U2 N4 89.80(19) 2_566 2_566
O7 U2 N4 90.21(19) . 2_566
O8 U2 N4 24.96(19) 2_566 2_566
O8 U2 N4 155.04(19) . 2_566
O9 U2 N4 25.14(18) 2_566 2_566
O9 U2 N4 154.86(18) . 2_566
O6 U2 N4 91.0(2) . .
O6 U2 N4 89.0(2) 2_566 .
O7 U2 N4 90.20(19) 2_566 .
O7 U2 N4 89.79(19) . .
O8 U2 N4 155.04(19) 2_566 .
O8 U2 N4 24.96(19) . .
O9 U2 N4 154.86(18) 2_566 .
O9 U2 N4 25.14(18) . .
N4 U2 N4 180.000(1) 2_566 .
C1 O2 U1 134.7(5) . .
N2 O3 U1 98.7(4) . .
N2 O4 U1 96.8(4) . .
C8 O7 U2 134.0(5) . .
N4 O8 U2 97.2(4) . .
N4 O9 U2 97.0(4) . .
C1 N1 C4 114.1(6) . .
C1 N1 C5 125.0(6) . .
C4 N1 C5 120.8(6) . .
O5 N2 O3 122.9(7) . .
O5 N2 O4 122.8(7) . .
O3 N2 O4 114.3(6) . .
O5 N2 U1 177.3(6) . .
O3 N2 U1 56.4(4) . .
O4 N2 U1 57.9(4) . .
C8 N3 C11 114.0(6) . .
C8 N3 C12 124.0(6) . .
C11 N3 C12 121.8(6) . .
O10 N4 O8 122.4(7) . .
O10 N4 O9 121.9(7) . .
O8 N4 O9 115.7(6) . .
O10 N4 U2 178.9(6) . .
O8 N4 U2 57.8(4) . .
O9 N4 U2 57.9(3) . .
O2 C1 N1 123.2(7) . .
O2 C1 C2 126.0(7) . .
N1 C1 C2 110.8(6) . .
C1 C2 C3 104.4(6) . .
C1 C2 H2A 110.9 . .
C3 C2 H2A 110.9 . .
C1 C2 H2B 110.9 . .
C3 C2 H2B 110.9 . .
H2A C2 H2B 108.9 . .
C2 C3 C4 106.4(7) . .
C2 C3 H3A 110.5 . .
C4 C3 H3A 110.5 . .
C2 C3 H3B 110.5 . .
C4 C3 H3B 110.5 . .
H3A C3 H3B 108.6 . .
N1 C4 C3 104.2(6) . .
N1 C4 H4A 110.9 . .
C3 C4 H4A 110.9 . .
N1 C4 H4B 110.9 . .
C3 C4 H4B 110.9 . .
H4A C4 H4B 108.9 . .
N1 C5 C6 112.7(6) . .
N1 C5 H5A 109.1 . .
C6 C5 H5A 109.1 . .
N1 C5 H5B 109.1 . .
C6 C5 H5B 109.1 . .
H5A C5 H5B 107.8 . .
C7 C6 C5 111.7(7) . .
C7 C6 H6A 109.3 . .
C5 C6 H6A 109.3 . .
C7 C6 H6B 109.3 . .
C5 C6 H6B 109.3 . .
H6A C6 H6B 107.9 . .
C6 C7 H7A 109.5 . .
C6 C7 H7B 109.5 . .
H7A C7 H7B 109.5 . .
C6 C7 H7C 109.5 . .
H7A C7 H7C 109.5 . .
H7B C7 H7C 109.5 . .
O7 C8 N3 123.1(7) . .
O7 C8 C9 126.6(7) . .
N3 C8 C9 110.2(6) . .
C8 C9 C10 104.2(7) . .
C8 C9 H9A 110.9 . .
C10 C9 H9A 110.9 . .
C8 C9 H9B 110.9 . .
C10 C9 H9B 110.9 . .
H9A C9 H9B 108.9 . .
C11 C10 C9 107.1(7) . .
C11 C10 H10A 110.3 . .
C9 C10 H10A 110.3 . .
C11 C10 H10B 110.3 . .
C9 C10 H10B 110.3 . .
H10A C10 H10B 108.5 . .
N3 C11 C10 104.4(6) . .
N3 C11 H11A 110.9 . .
C10 C11 H11A 110.9 . .
N3 C11 H11B 110.9 . .
C10 C11 H11B 110.9 . .
H11A C11 H11B 108.9 . .
N3 C12 C13 111.1(6) . .
N3 C12 H12A 109.4 . .
C13 C12 H12A 109.4 . .
N3 C12 H12B 109.4 . .
C13 C12 H12B 109.4 . .
H12A C12 H12B 108.0 . .
C12 C13 C14 111.7(7) . .
C12 C13 H13A 109.3 . .
C14 C13 H13A 109.3 . .
C12 C13 H13B 109.3 . .
C14 C13 H13B 109.3 . .
H13A C13 H13B 107.9 . .
C13 C14 H14A 109.5 . .
C13 C14 H14B 109.5 . .
H14A C14 H14B 109.5 . .
C13 C14 H14C 109.5 . .
H14A C14 H14C 109.5 . .
H14B C14 H14C 109.5 . .

loop_
_geom_bond_atom_site_label_1
_geom_bond_atom_site_label_2
_geom_bond_distance
_geom_bond_site_symmetry_2
U1 O1 1.755(6) 2_755
U1 O1 1.755(6) .
U1 O2 2.385(5) .
U1 O2 2.385(5) 2_755
U1 O3 2.501(6) 2_755
U1 O3 2.501(6) .
U1 O4 2.535(6) .
U1 O4 2.535(6) 2_755
U1 N2 2.969(7) 2_755
U1 N2 2.969(7) .
U2 O6 1.764(6) .
U2 O6 1.764(6) 2_566
U2 O7 2.394(5) 2_566
U2 O7 2.394(5) .
U2 O8 2.519(6) 2_566
U2 O8 2.519(6) .
U2 O9 2.519(5) 2_566
U2 O9 2.519(5) .
U2 N4 2.953(6) 2_566
U2 N4 2.953(6) .
O2 C1 1.267(9) .
O3 N2 1.265(8) .
O4 N2 1.275(8) .
O5 N2 1.204(9) .
O7 C8 1.256(9) .
O8 N4 1.256(9) .
O9 N4 1.264(8) .
O10 N4 1.215(8) .
N1 C1 1.304(9) .
N1 C4 1.468(10) .
N1 C5 1.478(10) .
N3 C8 1.316(9) .
N3 C11 1.465(10) .
N3 C12 1.463(10) .
C1 C2 1.487(10) .
C2 C3 1.532(11) .
C2 H2A 0.9900 .
C2 H2B 0.9900 .
C3 C4 1.506(12) .
C3 H3A 0.9900 .
C3 H3B 0.9900 .
C4 H4A 0.9900 .
C4 H4B 0.9900 .
C5 C6 1.526(11) .
C5 H5A 0.9900 .
C5 H5B 0.9900 .
C6 C7 1.510(11) .
C6 H6A 0.9900 .
C6 H6B 0.9900 .
C7 H7A 0.9800 .
C7 H7B 0.9800 .
C7 H7C 0.9800 .
C8 C9 1.515(11) .
C9 C10 1.514(11) .
C9 H9A 0.9900 .
C9 H9B 0.9900 .
C10 C11 1.515(12) .
C10 H10A 0.9900 .
C10 H10B 0.9900 .
C11 H11A 0.9900 .
C11 H11B 0.9900 .
C12 C13 1.514(11) .
C12 H12A 0.9900 .
C12 H12B 0.9900 .
C13 C14 1.538(12) .
C13 H13A 0.9900 .
C13 H13B 0.9900 .
C14 H14A 0.9800 .
C14 H14B 0.9800 .
C14 H14C 0.9800 .

loop_
_geom_torsion_atom_site_label_1
_geom_torsion_atom_site_label_2
_geom_torsion_atom_site_label_3
_geom_torsion_atom_site_label_4
_geom_torsion
_geom_torsion_site_symmetry_1
O1 U1 O2 C1 24.4(7) 2_755
O1 U1 O2 C1 -155.6(7) .
O2 U1 O2 C1 -99(5) 2_755
O3 U1 O2 C1 118.3(7) 2_755
O3 U1 O2 C1 -61.7(7) .
O4 U1 O2 C1 -67.2(7) .
O4 U1 O2 C1 112.8(7) 2_755
N2 U1 O2 C1 115.8(7) 2_755
N2 U1 O2 C1 -64.2(7) .
O1 U1 O3 N2 92.4(5) 2_755
O1 U1 O3 N2 -87.6(5) .
O2 U1 O3 N2 -174.1(5) .
O2 U1 O3 N2 5.9(5) 2_755
O3 U1 O3 N2 -21(17) 2_755
O4 U1 O3 N2 -0.6(4) .
O4 U1 O3 N2 179.4(4) 2_755
N2 U1 O3 N2 180.000(1) 2_755
O1 U1 O4 N2 -85.5(5) 2_755
O1 U1 O4 N2 94.5(5) .
O2 U1 O4 N2 7.0(5) .
O2 U1 O4 N2 -173.0(5) 2_755
O3 U1 O4 N2 -179.4(4) 2_755
O3 U1 O4 N2 0.6(4) .
O4 U1 O4 N2 18(11) 2_755
N2 U1 O4 N2 180.000(2) 2_755
O6 U2 O7 C8 29.5(7) .
O6 U2 O7 C8 -150.5(7) 2_566
O7 U2 O7 C8 161(32) 2_566
O8 U2 O7 C8 -61.8(7) 2_566
O8 U2 O7 C8 118.2(7) .
O9 U2 O7 C8 -57.0(7) 2_566
O9 U2 O7 C8 123.0(7) .
N4 U2 O7 C8 -59.5(7) 2_566
N4 U2 O7 C8 120.5(7) .
O6 U2 O8 N4 -93.2(5) .
O6 U2 O8 N4 86.8(5) 2_566
O7 U2 O8 N4 -5.4(5) 2_566
O7 U2 O8 N4 174.6(5) .
O8 U2 O8 N4 -94(47) 2_566
O9 U2 O8 N4 -179.8(4) 2_566
O9 U2 O8 N4 0.2(4) .
N4 U2 O8 N4 180.001(3) 2_566
O6 U2 O9 N4 87.3(5) .
O6 U2 O9 N4 -92.7(5) 2_566
O7 U2 O9 N4 174.1(5) 2_566
O7 U2 O9 N4 -5.9(5) .
O8 U2 O9 N4 179.8(4) 2_566
O8 U2 O9 N4 -0.2(4) .
O9 U2 O9 N4 -102(16) 2_566
N4 U2 O9 N4 179.999(2) 2_566
U1 O3 N2 O5 -176.9(7) .
U1 O3 N2 O4 1.0(7) .
U1 O4 N2 O5 177.0(7) .
U1 O4 N2 O3 -0.9(7) .
O1 U1 N2 O5 -13(12) 2_755
O1 U1 N2 O5 167(12) .
O2 U1 N2 O5 79(12) .
O2 U1 N2 O5 -101(12) 2_755
O3 U1 N2 O5 -106(12) 2_755
O3 U1 N2 O5 74(12) .
O4 U1 N2 O5 -107(12) .
O4 U1 N2 O5 73(12) 2_755
N2 U1 N2 O5 75(17) 2_755
O1 U1 N2 O3 -86.7(5) 2_755
O1 U1 N2 O3 93.3(5) .
O2 U1 N2 O3 5.3(5) .
O2 U1 N2 O3 -174.7(5) 2_755
O3 U1 N2 O3 180.000(2) 2_755
O4 U1 N2 O3 179.0(7) .
O4 U1 N2 O3 -1.0(7) 2_755
N2 U1 N2 O3 1(10) 2_755
O1 U1 N2 O4 94.3(5) 2_755
O1 U1 N2 O4 -85.7(5) .
O2 U1 N2 O4 -173.6(4) .
O2 U1 N2 O4 6.4(4) 2_755
O3 U1 N2 O4 1.0(7) 2_755
O3 U1 N2 O4 -179.0(7) .
O4 U1 N2 O4 180.001(1) 2_755
N2 U1 N2 O4 -178(10) 2_755
U2 O8 N4 O10 -178.8(7) .
U2 O8 N4 O9 -0.4(7) .
U2 O9 N4 O10 178.8(7) .
U2 O9 N4 O8 0.4(7) .
O6 U2 N4 O10 -170(34) .
O6 U2 N4 O10 10(34) 2_566
O7 U2 N4 O10 -81(34) 2_566
O7 U2 N4 O10 99(34) .
O8 U2 N4 O10 -77(34) 2_566
O8 U2 N4 O10 103(34) .
O9 U2 N4 O10 104(34) 2_566
O9 U2 N4 O10 -76(34) .
N4 U2 N4 O10 -180(100) 2_566
O6 U2 N4 O8 86.9(5) .
O6 U2 N4 O8 -93.1(5) 2_566
O7 U2 N4 O8 175.1(5) 2_566
O7 U2 N4 O8 -4.9(5) .
O8 U2 N4 O8 179.999(3) 2_566
O9 U2 N4 O8 0.4(7) 2_566
O9 U2 N4 O8 -179.6(7) .
N4 U2 N4 O8 77(20) 2_566
O6 U2 N4 O9 -93.5(5) .
O6 U2 N4 O9 86.5(5) 2_566
O7 U2 N4 O9 -5.3(5) 2_566
O7 U2 N4 O9 174.7(5) .
O8 U2 N4 O9 -0.4(7) 2_566
O8 U2 N4 O9 179.6(7) .
O9 U2 N4 O9 179.997(4) 2_566
N4 U2 N4 O9 -104(20) 2_566
U1 O2 C1 N1 162.9(5) .
U1 O2 C1 C2 -17.6(11) .
C4 N1 C1 O2 179.2(7) .
C5 N1 C1 O2 1.8(11) .
C4 N1 C1 C2 -0.4(9) .
C5 N1 C1 C2 -177.8(7) .
O2 C1 C2 C3 -177.7(8) .
N1 C1 C2 C3 1.9(9) .
C1 C2 C3 C4 -2.6(10) .
C1 N1 C4 C3 -1.3(10) .
C5 N1 C4 C3 176.2(7) .
C2 C3 C4 N1 2.4(10) .
C1 N1 C5 C6 97.0(8) .
C4 N1 C5 C6 -80.2(9) .
N1 C5 C6 C7 174.4(7) .
U2 O7 C8 N3 160.7(5) .
U2 O7 C8 C9 -17.8(12) .
C11 N3 C8 O7 -179.5(7) .
C12 N3 C8 O7 5.7(11) .
C11 N3 C8 C9 -0.8(9) .
C12 N3 C8 C9 -175.5(7) .
O7 C8 C9 C10 -179.0(8) .
N3 C8 C9 C10 2.3(10) .
C8 C9 C10 C11 -2.9(11) .
C8 N3 C11 C10 -1.1(10) .
C12 N3 C11 C10 173.8(7) .
C9 C10 C11 N3 2.5(10) .
C8 N3 C12 C13 93.0(9) .
C11 N3 C12 C13 -81.4(9) .
N3 C12 C13 C14 172.7(7) .
